data_4102768
loop_
_publ_author_name
'Christina Y. Tang'
'Amber L. Thompson'
'Simon Aldridge'

_publ_contact_author 'Simon Aldridge'
_publ_contact_author_email simon.aldridge@chem.ox.ac.uk
_publ_section_title
;
 Dehydrogenation of Saturated CC and BN Bonds at Cationic N-Heterocyclic
 Carbene Stabilized M(III) Centers (M = Rh, Ir)
;
_journal_name_full 'Journal of the American Chemical Society'
_journal_page_first 10578
_journal_page_last 10591
_journal_paper_doi 10.1021/ja1043787
_journal_volume 132
_journal_year 2010
_chemical_formula_moiety 'C46 H62 B N5 Rh, C32 H12 B F24'
_chemical_formula_sum 'C78 H74 B2 F24 N5 Rh'
_chemical_formula_weight 1661.96
_space_group_IT_number 2
_symmetry_cell_setting triclinic
_symmetry_space_group_name_Hall '-P 1'
_symmetry_space_group_name_H-M 'P -1'
_atom_sites_solution_hydrogens geom
_atom_sites_solution_primary direct
_audit_creation_date 10-04-28
_audit_creation_method CRYSTALS_ver_14.07
_cell_angle_alpha 86.9894(5)
_cell_angle_beta 70.6905(6)
_cell_angle_gamma 87.9860(6)
_cell_formula_units_Z 2
_cell_length_a 12.5092(1)
_cell_length_b 18.0131(2)
_cell_length_c 18.2799(2)
_cell_measurement_reflns_used 14695
_cell_measurement_temperature 150
_cell_measurement_theta_max 27
_cell_measurement_theta_min 5
_cell_volume 3881.23(7)
_computing_cell_refinement 'DENZO/SCALEPACK (Otwinowski & Minor, 1997)'
_computing_data_collection 'COLLECT (Nonius, 2001).'
_computing_data_reduction 'DENZO/SCALEPACK (Otwinowski & Minor, 1997)'
_computing_molecular_graphics 'CAMERON (Watkin et al., 1996)'
_computing_publication_material 'CRYSTALS (Betteridge et al., 2003)'
_computing_structure_refinement 'CRYSTALS (Betteridge et al., 2003)'
_computing_structure_solution 'SIR92 (Altomare et al., 1994)'
_diffrn_ambient_temperature 150
_diffrn_measured_fraction_theta_full 0.989
_diffrn_measured_fraction_theta_max 0.984
_diffrn_measurement_device Area
_diffrn_measurement_device_type 'Nonius KappaCCD'
_diffrn_measurement_method \w
_diffrn_radiation_monochromator graphite
_diffrn_radiation_type 'Mo K\a'
_diffrn_radiation_wavelength 0.71073
_diffrn_reflns_av_R_equivalents 0.036
_diffrn_reflns_limit_h_max 16
_diffrn_reflns_limit_h_min -15
_diffrn_reflns_limit_k_max 23
_diffrn_reflns_limit_k_min -22
_diffrn_reflns_limit_l_max 23
_diffrn_reflns_limit_l_min -23
_diffrn_reflns_number 49251
_diffrn_reflns_theta_full 25.570
_diffrn_reflns_theta_max 27.495
_diffrn_reflns_theta_min 5.110
_diffrn_standards_number 0
_exptl_absorpt_coefficient_mu 0.324
_exptl_absorpt_correction_T_max 0.97
_exptl_absorpt_correction_T_min 0.84
_exptl_absorpt_correction_type multi-scan
_exptl_absorpt_process_details 'DENZO/SCALEPACK (Otwinowski & Minor, 1997)'
_exptl_crystal_colour clear_pale_yellow
_exptl_crystal_density_diffrn 1.422
_exptl_crystal_density_meas ?
_exptl_crystal_density_method 'not measured'
_exptl_crystal_description block
_exptl_crystal_F_000 1696.000
_exptl_crystal_size_max 0.200
_exptl_crystal_size_mid 0.160
_exptl_crystal_size_min 0.110
_refine_diff_density_max 1.66
_refine_diff_density_min -1.23
_refine_ls_extinction_method None
_refine_ls_goodness_of_fit_ref 0.9995
_refine_ls_hydrogen_treatment none
_refine_ls_matrix_type full
_refine_ls_number_parameters 1177
_refine_ls_number_reflns 17537
_refine_ls_number_restraints 1158
_refine_ls_R_factor_all 0.0820
_refine_ls_R_factor_gt 0.0653
_refine_ls_shift/su_max 0.0026215
_refine_ls_shift/su_mean 0.0000583
_refine_ls_structure_factor_coef Fsqd
_refine_ls_weighting_details
;
 Method, part 1, Chebychev polynomial, (Watkin, 1994, Prince, 1982) 
 [weight] = 1.0/[A~0~*T~0~(x)+A~1~*T~1~(x) ... +A~n-1~]*T~n-1~(x)] 
 where A~i~ are the Chebychev coefficients listed below and x= Fcalc/Fmax 
 Method = Robust Weighting (Prince, 1982) 
 W = [weight] * [1-(deltaF/6*sigmaF)^2^]^2^ 
 A~i~ are: 
 90.8 150. 90.1 37.2 8.39 
;
_refine_ls_weighting_scheme calc
_refine_ls_wR_factor_all 0.1822
_refine_ls_wR_factor_gt 0.1604
_refine_ls_wR_factor_ref 0.1822
_reflns_limit_h_max 16
_reflns_limit_h_min -15
_reflns_limit_k_max 23
_reflns_limit_k_min -23
_reflns_limit_l_max 23
_reflns_limit_l_min 0
_reflns_number_gt 14133
_reflns_number_total 17537
_reflns_threshold_expression I>2.0\s(I)
_oxford_diffrn_Wilson_B_factor 2.56
_oxford_diffrn_Wilson_scale 10.12
_oxford_refine_ls_r_factor_ref 0.0820
_oxford_refine_ls_scale 0.3709(5)
_oxford_reflns_number_all 17537
_oxford_reflns_threshold_expression_ref I>-3.0\s(I)
_oxford_structure_analysis_title 092ct09
_cod_data_source_file ja1043787_si_002_14.cif
_cod_data_source_block 16
_cod_depositor_comments
;
The following automatic conversions were performed:

'_exptl_crystal_density_meas' value 'not measured' was changed to '?'
- the value is perceived as not measured.

Automatic conversion script
Id: cif_fix_values 3008 2015-01-20 13:52:24Z robertas 
;
_cod_original_sg_symbol_H-M 'P -1 '
_cod_original_formula_sum 'C78 H74 B2 F24 N5 Rh1'
_cod_database_code 4102768

loop_
_symmetry_equiv_pos_as_xyz
x,y,z
-x,-y,-z

loop_
_atom_site_label
_atom_site_type_symbol
_atom_site_fract_x
_atom_site_fract_y
_atom_site_fract_z
_atom_site_U_iso_or_equiv
_atom_site_occupancy
_atom_site_adp_type
_atom_site_refinement_flags_posn
_atom_site_refinement_flags_occupancy
_atom_site_disorder_assembly
_atom_site_disorder_group
Rh1 Rh -0.01838(2) 0.817435(15) 0.257341(15) 0.0303 1.0000 Uani . . . .
C2 C 0.0111(3) 0.82936(19) 0.14047(19) 0.0348 1.0000 Uani . . . .
N3 N 0.0405(3) 0.77741(17) 0.08543(17) 0.0403 1.0000 Uani . . . .
C4 C 0.0693(4) 0.70092(19) 0.1007(2) 0.0377 1.0000 Uani . . . .
C5 C -0.0163(4) 0.6532(2) 0.1427(2) 0.0410 1.0000 Uani . . . .
C6 C -0.1391(4) 0.6745(3) 0.1647(3) 0.0582 1.0000 Uani . . . .
C7 C 0.0163(4) 0.5823(2) 0.1635(3) 0.0464 1.0000 Uani . . . .
C8 C 0.1292(4) 0.5587(2) 0.1402(3) 0.0522 1.0000 Uani . . . .
C9 C 0.2108(4) 0.6062(2) 0.0938(3) 0.0547 1.0000 Uani . . . .
C10 C 0.1834(4) 0.6786(2) 0.0726(3) 0.0481 1.0000 Uani . . . .
C11 C 0.2746(5) 0.7284(3) 0.0218(3) 0.0667 1.0000 Uani . . . .
C12 C 0.1611(6) 0.4817(3) 0.1664(4) 0.0772 1.0000 Uani . . . .
C13 C 0.0415(5) 0.8070(2) 0.0138(2) 0.0571 1.0000 Uani . . . .
C14 C 0.0119(5) 0.8790(2) 0.0233(2) 0.0572 1.0000 Uani . . . .
N15 N -0.0065(3) 0.89214(17) 0.10030(18) 0.0397 1.0000 Uani . . . .
C16 C -0.0474(3) 0.96279(19) 0.1331(2) 0.0368 1.0000 Uani . . . .
C17 C 0.0308(3) 1.0132(2) 0.1386(2) 0.0369 1.0000 Uani . . . .
C18 C -0.0119(4) 1.0825(2) 0.1686(2) 0.0401 1.0000 Uani . . . .
C19 C -0.1269(4) 1.0998(2) 0.1925(2) 0.0462 1.0000 Uani . . . .
C20 C -0.2008(4) 1.0476(2) 0.1854(3) 0.0506 1.0000 Uani . . . .
C21 C -0.1635(4) 0.9782(2) 0.1562(3) 0.0471 1.0000 Uani . . . .
C22 C -0.2459(5) 0.9216(3) 0.1504(4) 0.0689 1.0000 Uani . . . .
C23 C -0.1694(5) 1.1750(3) 0.2254(3) 0.0681 1.0000 Uani . . . .
C24 C 0.1550(4) 0.9959(3) 0.1147(3) 0.0560 1.0000 Uani . . . .
C25 C -0.0816(3) 0.81188(19) 0.3758(2) 0.0329 1.0000 Uani . . . .
N26 N -0.1545(3) 0.76116(17) 0.42200(17) 0.0378 1.0000 Uani . . . .
C27 C -0.2018(3) 0.7001(2) 0.3952(2) 0.0396 1.0000 Uani . . . .
C28 C -0.1437(4) 0.6318(2) 0.3836(3) 0.0475 1.0000 Uani . . . .
C29 C -0.1970(5) 0.5740(2) 0.3622(3) 0.0570 1.0000 Uani . . . .
C30 C -0.3021(5) 0.5826(3) 0.3528(3) 0.0604 1.0000 Uani . . . .
C31 C -0.3556(4) 0.6508(3) 0.3639(3) 0.0578 1.0000 Uani . . . .
C32 C -0.3066(4) 0.7118(3) 0.3854(3) 0.0480 1.0000 Uani . . . .
C33 C -0.3649(4) 0.7870(3) 0.3950(3) 0.0624 1.0000 Uani . . . .
C34 C -0.3559(7) 0.5173(4) 0.3302(4) 0.0889 1.0000 Uani . . . .
C35 C -0.0290(5) 0.6203(3) 0.3920(4) 0.0631 1.0000 Uani . . . .
C36 C -0.1880(4) 0.7787(2) 0.4995(2) 0.0496 1.0000 Uani . . . .
C37 C -0.1354(4) 0.8414(2) 0.5023(2) 0.0484 1.0000 Uani . . . .
N38 N -0.0708(3) 0.86143(17) 0.42673(17) 0.0375 1.0000 Uani . . . .
C39 C -0.0037(3) 0.9271(2) 0.4032(2) 0.0367 1.0000 Uani . . . .
C40 C 0.1045(4) 0.9268(2) 0.4074(3) 0.0462 1.0000 Uani . . . .
C41 C 0.1724(4) 0.9866(3) 0.3734(3) 0.0527 1.0000 Uani . . . .
C42 C 0.1338(4) 1.0469(2) 0.3382(2) 0.0479 1.0000 Uani . . . .
C43 C 0.0205(4) 1.0494(2) 0.3441(2) 0.0413 1.0000 Uani . . . .
C44 C -0.0514(3) 0.9901(2) 0.3765(2) 0.0375 1.0000 Uani . . . .
C45 C -0.1736(4) 0.9942(3) 0.3824(3) 0.0500 1.0000 Uani . . . .
C46 C 0.2119(5) 1.1081(3) 0.2952(3) 0.0666 1.0000 Uani . . . .
C47 C 0.1470(5) 0.8626(4) 0.4477(4) 0.0763 1.0000 Uani . . . .
F54 F 0.6696(3) 0.09454(17) 0.0631(2) 0.0684 1.0000 Uani . . . .
C55 C 0.5632(4) 0.0870(3) 0.0632(3) 0.0535 1.0000 Uani . . . .
F56 F 0.5738(3) 0.0690(2) -0.0088(2) 0.0838 1.0000 Uani . . . .
F57 F 0.5236(3) 0.02722(17) 0.1086(2) 0.0860 1.0000 Uani . . . .
C58 C 0.4904(3) 0.1546(2) 0.0888(2) 0.0410 1.0000 Uani . . . .
C59 C 0.5083(3) 0.1986(2) 0.1436(2) 0.0346 1.0000 Uani . . . .
C60 C 0.4393(3) 0.26064(19) 0.1734(2) 0.0321 1.0000 Uani . . . .
C61 C 0.3545(3) 0.2779(2) 0.1404(2) 0.0360 1.0000 Uani . . . .
C62 C 0.3360(3) 0.2338(2) 0.0856(2) 0.0428 1.0000 Uani . . . .
C63 C 0.4022(4) 0.1714(2) 0.0600(2) 0.0465 1.0000 Uani . . . .
C64 C 0.2382(3) 0.2528(2) 0.0574(2) 0.0679 1.0000 Uani D . . .
B68 B 0.4622(3) 0.3103(2) 0.2393(2) 0.0306 1.0000 Uani . . . .
C69 C 0.5061(3) 0.2589(2) 0.3012(2) 0.0318 1.0000 Uani . . . .
C70 C 0.4831(3) 0.1834(2) 0.3172(2) 0.0344 1.0000 Uani . . . .
C71 C 0.5183(3) 0.1406(2) 0.3714(2) 0.0380 1.0000 Uani . . . .
C72 C 0.5769(3) 0.1725(2) 0.4130(2) 0.0421 1.0000 Uani . . . .
C73 C 0.5989(3) 0.2480(2) 0.4004(2) 0.0428 1.0000 Uani . . . .
C74 C 0.5634(3) 0.2899(2) 0.3459(2) 0.0373 1.0000 Uani . . . .
C75 C 0.6654(3) 0.2819(2) 0.4417(2) 0.0750 1.0000 Uani D . . .
C79 C 0.4912(4) 0.0599(2) 0.3845(3) 0.0472 1.0000 Uani . . . .
F80 F 0.3890(2) 0.04765(18) 0.4359(2) 0.0708 1.0000 Uani . . . .
F81 F 0.5641(3) 0.01976(18) 0.4094(3) 0.0884 1.0000 Uani . . . .
F82 F 0.4881(4) 0.02833(16) 0.32010(19) 0.0774 1.0000 Uani . . . .
C83 C 0.5577(3) 0.37116(19) 0.1904(2) 0.0321 1.0000 Uani . . . .
C84 C 0.6742(3) 0.36053(19) 0.1751(2) 0.0345 1.0000 Uani . . . .
C85 C 0.7537(3) 0.4118(2) 0.1305(2) 0.0375 1.0000 Uani . . . .
C86 C 0.7193(4) 0.4762(2) 0.1002(3) 0.0472 1.0000 Uani . . . .
C87 C 0.6037(3) 0.4879(2) 0.1142(3) 0.0646 1.0000 Uani D . . .
C88 C 0.5258(3) 0.4368(2) 0.1578(3) 0.0440 1.0000 Uani . . . .
C93 C 0.8760(3) 0.3976(2) 0.1195(3) 0.0438 1.0000 Uani . . . .
F94 F 0.8981(2) 0.4014(2) 0.1856(2) 0.0724 1.0000 Uani . . . .
F95 F 0.9109(2) 0.32989(17) 0.0952(2) 0.0760 1.0000 Uani . . . .
F96 F 0.9441(2) 0.44548(19) 0.0704(2) 0.0754 1.0000 Uani . . . .
C97 C 0.3465(3) 0.35313(19) 0.2932(2) 0.0330 1.0000 Uani . . . .
C98 C 0.2377(3) 0.3245(2) 0.3097(2) 0.0352 1.0000 Uani . . . .
C99 C 0.1411(3) 0.3602(2) 0.3576(2) 0.0408 1.0000 Uani . . . .
C100 C 0.1492(3) 0.4243(2) 0.3931(3) 0.0468 1.0000 Uani . . . .
C101 C 0.2560(4) 0.4521(2) 0.3808(3) 0.0500 1.0000 Uani . . . .
C102 C 0.3517(3) 0.4177(2) 0.3305(3) 0.0438 1.0000 Uani . . . .
C103 C 0.2707(3) 0.51994(17) 0.4186(2) 0.0786 1.0000 Uani D . . .
C107 C 0.02659(19) 0.32929(19) 0.3709(2) 0.0605 1.0000 Uani D . . .
B480 B 0.1521(5) 0.7701(5) 0.2527(6) 0.0914 0.717(7) Uani D P 1 1
N490 N 0.2659(4) 0.7591(3) 0.2168(4) 0.0806 0.717(7) Uani D P 1 1
C500 C 0.3729(4) 0.7885(3) 0.2141(4) 0.0783 0.717(7) Uani D P 1 1
C510 C 0.4615(6) 0.7746(5) 0.1356(5) 0.1045 0.717(7) Uani D P 1 1
C520 C 0.3600(6) 0.8714(4) 0.2261(6) 0.0951 0.717(7) Uani D P 1 1
C530 C 0.4108(8) 0.7504(6) 0.2776(6) 0.1292 0.717(7) Uani D P 1 1
B481 B 0.1603(10) 0.8369(9) 0.2456(13) 0.0672 0.283(7) Uani D P 1 2
N491 N 0.2747(9) 0.8414(6) 0.2306(9) 0.0639 0.283(7) Uani D P 1 2
C501 C 0.3730(9) 0.7940(7) 0.2216(9) 0.0783 0.283(7) Uani D P 1 2
C511 C 0.4609(15) 0.8104(13) 0.1426(13) 0.1045 0.283(7) Uani D P 1 2
C521 C 0.3393(15) 0.7130(7) 0.2280(14) 0.0915 0.283(7) Uani D P 1 2
C531 C 0.423(2) 0.8084(13) 0.2847(16) 0.1082 0.283(7) Uani D P 1 2
F650 F 0.2349(6) 0.3206(3) 0.0300(5) 0.0793 0.468(9) Uani D P 2 1
F660 F 0.1411(4) 0.2461(5) 0.1188(4) 0.0701 0.468(9) Uani D P 2 1
F670 F 0.2241(7) 0.2108(5) 0.0048(5) 0.0932 0.468(9) Uani D P 2 1
F651 F 0.2004(6) 0.3225(3) 0.0663(4) 0.0702 0.532(9) Uani D P 2 2
F661 F 0.1485(5) 0.2125(4) 0.0874(5) 0.0910 0.532(9) Uani D P 2 2
F671 F 0.2699(6) 0.2435(4) -0.0203(3) 0.0752 0.532(9) Uani D P 2 2
F760 F 0.6261(5) 0.2746(4) 0.5182(3) 0.0906 0.559(6) Uani D P 3 1
F770 F 0.7707(4) 0.2493(4) 0.4231(4) 0.0805 0.559(6) Uani D P 3 1
F780 F 0.6869(6) 0.3535(3) 0.4283(4) 0.0878 0.559(6) Uani D P 3 1
F761 F 0.6859(7) 0.2420(4) 0.4973(4) 0.0891 0.441(6) Uani D P 3 2
F771 F 0.7621(6) 0.3106(5) 0.4035(4) 0.1035 0.441(6) Uani D P 3 2
F781 F 0.6027(6) 0.3407(4) 0.4791(5) 0.0848 0.441(6) Uani D P 3 2
C890 C 0.5638(4) 0.5617(3) 0.0884(4) 0.0874 0.464(18) Uani D P 4 1
F900 F 0.6301(8) 0.6172(3) 0.0904(7) 0.0951 0.464(18) Uani D P 4 1
F910 F 0.4587(6) 0.5803(5) 0.1333(9) 0.0900 0.464(18) Uani D P 4 1
F920 F 0.5618(13) 0.5615(5) 0.0163(6) 0.1057 0.464(18) Uani D P 4 1
C891 C 0.5687(3) 0.5579(3) 0.0793(3) 0.0874 0.536(18) Uani D P 4 2
F901 F 0.5986(10) 0.6186(3) 0.1056(6) 0.1046 0.536(18) Uani D P 4 2
F911 F 0.4571(5) 0.5631(5) 0.0947(9) 0.0979 0.536(18) Uani D P 4 2
F921 F 0.6157(11) 0.5625(4) 0.0018(4) 0.1023 0.536(18) Uani D P 4 2
F1040 F 0.3635(7) 0.5310(8) 0.4362(9) 0.0902 0.349(15) Uani D P 5 1
F1050 F 0.1833(8) 0.5297(6) 0.4846(5) 0.0729 0.349(15) Uani D P 5 1
F1060 F 0.2637(14) 0.5775(5) 0.3700(5) 0.0901 0.349(15) Uani D P 5 1
F1041 F 0.3389(6) 0.5044(4) 0.4624(4) 0.0760 0.651(15) Uani D P 5 2
F1051 F 0.1751(5) 0.5497(5) 0.4669(4) 0.0824 0.651(15) Uani D P 5 2
F1061 F 0.3207(9) 0.5753(3) 0.3686(3) 0.1032 0.651(15) Uani D P 5 2
F1080 F 0.0310(4) 0.2574(3) 0.3542(4) 0.0756 0.640(10) Uani D P 6 1
F1090 F -0.0406(4) 0.3325(4) 0.4437(3) 0.0732 0.640(10) Uani D P 6 1
F1100 F -0.0294(5) 0.3633(4) 0.3293(4) 0.0878 0.640(10) Uani D P 6 1
F1081 F 0.0201(7) 0.2847(6) 0.3180(6) 0.0779 0.360(10) Uani D P 6 2
F1091 F -0.0198(7) 0.2940(6) 0.4369(5) 0.0747 0.360(10) Uani D P 6 2
F1101 F -0.0442(6) 0.3865(4) 0.3690(7) 0.0699 0.360(10) Uani D P 6 2
H61 H -0.1841 0.6311 0.1683 0.0871 1.0000 Uiso R . . .
H62 H -0.1625 0.6968 0.2143 0.0872 1.0000 Uiso R . . .
H63 H -0.1515 0.7100 0.1266 0.0873 1.0000 Uiso R . . .
H71 H -0.0390 0.5501 0.1935 0.0548 1.0000 Uiso R . . .
H91 H 0.2850 0.5905 0.0747 0.0659 1.0000 Uiso R . . .
H111 H 0.3457 0.7106 0.0232 0.0989 1.0000 Uiso R . . .
H112 H 0.2609 0.7772 0.0411 0.0988 1.0000 Uiso R . . .
H113 H 0.2739 0.7288 -0.0305 0.0989 1.0000 Uiso R . . .
H121 H 0.2388 0.4698 0.1388 0.1173 1.0000 Uiso R . . .
H122 H 0.1516 0.4807 0.2202 0.1171 1.0000 Uiso R . . .
H123 H 0.1150 0.4448 0.1574 0.1170 1.0000 Uiso R . . .
H131 H 0.0597 0.7817 -0.0315 0.0680 1.0000 Uiso R . . .
H141 H 0.0046 0.9139 -0.0141 0.0675 1.0000 Uiso R . . .
H181 H 0.0375 1.1182 0.1723 0.0477 1.0000 Uiso R . . .
H201 H -0.2793 1.0581 0.2014 0.0600 1.0000 Uiso R . . .
H223 H -0.3217 0.9411 0.1664 0.1030 1.0000 Uiso R . . .
H222 H -0.2417 0.8786 0.1818 0.1029 1.0000 Uiso R . . .
H221 H -0.2252 0.9075 0.0973 0.1028 1.0000 Uiso R . . .
H231 H -0.2454 1.1832 0.2269 0.1011 1.0000 Uiso R . . .
H232 H -0.1667 1.1764 0.2770 0.1009 1.0000 Uiso R . . .
H233 H -0.1237 1.2133 0.1946 0.1009 1.0000 Uiso R . . .
H243 H 0.1955 1.0391 0.1180 0.0840 1.0000 Uiso R . . .
H242 H 0.1706 0.9573 0.1483 0.0846 1.0000 Uiso R . . .
H241 H 0.1839 0.9797 0.0630 0.0843 1.0000 Uiso R . . .
H291 H -0.1601 0.5282 0.3547 0.0681 1.0000 Uiso R . . .
H311 H -0.4257 0.6582 0.3566 0.0687 1.0000 Uiso R . . .
H331 H -0.4385 0.7858 0.3883 0.0929 1.0000 Uiso R . . .
H332 H -0.3755 0.8044 0.4466 0.0932 1.0000 Uiso R . . .
H333 H -0.3195 0.8222 0.3568 0.0930 1.0000 Uiso R . . .
H341 H -0.4358 0.5209 0.3549 0.1323 1.0000 Uiso R . . .
H342 H -0.3275 0.4722 0.3473 0.1324 1.0000 Uiso R . . .
H343 H -0.3384 0.5175 0.2752 0.1323 1.0000 Uiso R . . .
H351 H -0.0147 0.5699 0.4041 0.0955 1.0000 Uiso R . . .
H352 H -0.0244 0.6493 0.4327 0.0949 1.0000 Uiso R . . .
H353 H 0.0285 0.6368 0.3455 0.0950 1.0000 Uiso R . . .
H361 H -0.2374 0.7511 0.5409 0.0593 1.0000 Uiso R . . .
H371 H -0.1397 0.8673 0.5457 0.0570 1.0000 Uiso R . . .
H411 H 0.2473 0.9856 0.3743 0.0640 1.0000 Uiso R . . .
H431 H -0.0088 1.0915 0.3259 0.0492 1.0000 Uiso R . . .
H451 H -0.1949 1.0431 0.3673 0.0755 1.0000 Uiso R . . .
H452 H -0.2208 0.9849 0.4353 0.0751 1.0000 Uiso R . . .
H453 H -0.1916 0.9595 0.3509 0.0753 1.0000 Uiso R . . .
H461 H 0.1735 1.1444 0.2722 0.0993 1.0000 Uiso R . . .
H462 H 0.2415 1.1320 0.3298 0.0989 1.0000 Uiso R . . .
H463 H 0.2759 1.0878 0.2550 0.0989 1.0000 Uiso R . . .
H473 H 0.2239 0.8707 0.4422 0.1140 1.0000 Uiso R . . .
H472 H 0.1029 0.8595 0.5020 0.1139 1.0000 Uiso R . . .
H471 H 0.1415 0.8173 0.4243 0.1136 1.0000 Uiso R . . .
H591 H 0.5688 0.1862 0.1616 0.0409 1.0000 Uiso R . . .
H611 H 0.3083 0.3203 0.1562 0.0429 1.0000 Uiso R . . .
H631 H 0.3901 0.1408 0.0236 0.0547 1.0000 Uiso R . . .
H701 H 0.4440 0.1600 0.2903 0.0407 1.0000 Uiso R . . .
H721 H 0.6007 0.1447 0.4493 0.0500 1.0000 Uiso R . . .
H741 H 0.5790 0.3399 0.3387 0.0443 1.0000 Uiso R . . .
H841 H 0.7005 0.3172 0.1946 0.0405 1.0000 Uiso R . . .
H861 H 0.7715 0.5109 0.0715 0.0561 1.0000 Uiso R . . .
H881 H 0.4494 0.4463 0.1666 0.0531 1.0000 Uiso R . . .
H981 H 0.2305 0.2812 0.2872 0.0417 1.0000 Uiso R . . .
H1001 H 0.0853 0.4480 0.4251 0.0559 1.0000 Uiso R . . .
H1021 H 0.4214 0.4401 0.3223 0.0526 1.0000 Uiso R . . .
H5103 H 0.5331 0.7921 0.1385 0.1501 0.717(7) Uiso R P 1 1
H5102 H 0.4680 0.7220 0.1270 0.1501 0.717(7) Uiso R P 1 1
H5101 H 0.4421 0.8007 0.0934 0.1502 0.717(7) Uiso R P 1 1
H5201 H 0.4338 0.8889 0.2246 0.1410 0.717(7) Uiso R P 1 1
H5202 H 0.3039 0.8808 0.2757 0.1411 0.717(7) Uiso R P 1 1
H5203 H 0.3379 0.8960 0.1854 0.1408 0.717(7) Uiso R P 1 1
H5301 H 0.4847 0.7714 0.2717 0.1603 0.717(7) Uiso R P 1 1
H5302 H 0.4200 0.6977 0.2693 0.1599 0.717(7) Uiso R P 1 1
H5303 H 0.3554 0.7594 0.3285 0.1600 0.717(7) Uiso R P 1 1
H5113 H 0.5295 0.7844 0.1437 0.1411 0.283(7) Uiso R P 1 2
H5112 H 0.4752 0.8629 0.1325 0.1410 0.283(7) Uiso R P 1 2
H5111 H 0.4359 0.7915 0.1026 0.1411 0.283(7) Uiso R P 1 2
H5211 H 0.4090 0.6848 0.2235 0.1339 0.283(7) Uiso R P 1 2
H5212 H 0.2824 0.7023 0.2780 0.1340 0.283(7) Uiso R P 1 2
H5213 H 0.3114 0.7013 0.1866 0.1339 0.283(7) Uiso R P 1 2
H5311 H 0.4879 0.7750 0.2758 0.1401 0.283(7) Uiso R P 1 2
H5312 H 0.4484 0.8590 0.2804 0.1399 0.283(7) Uiso R P 1 2
H5313 H 0.3697 0.7987 0.3360 0.1400 0.283(7) Uiso R P 1 2
H11 H -0.1116 0.8788 0.2655 0.0832 1.0000 Uiso R . . .
H12 H -0.1121 0.7875 0.2608 0.0862 1.0000 Uiso R . . .
H4801 H 0.1284 0.8086 0.2885 0.1000 0.717(7) Uiso R P 1 1
H4802 H 0.0974 0.7405 0.2427 0.1000 0.717(7) Uiso R P 1 1
H4901 H 0.2774 0.7192 0.1828 0.0970 0.717(7) Uiso R P 1 1
H4811 H 0.1289 0.7888 0.2515 0.0921 0.283(7) Uiso R P 1 2
H4812 H 0.1129 0.8798 0.2490 0.0921 0.283(7) Uiso R P 1 2
H4911 H 0.2944 0.8923 0.2259 0.0929 0.283(7) Uiso R P 1 2

loop_
_atom_site_aniso_label
_atom_site_aniso_U_11
_atom_site_aniso_U_22
_atom_site_aniso_U_33
_atom_site_aniso_U_23
_atom_site_aniso_U_13
_atom_site_aniso_U_12
Rh1 0.03687(15) 0.02789(13) 0.02630(13) 0.00205(9) -0.01111(10) 0.00097(9)
C2 0.049(2) 0.0276(16) 0.0275(15) 0.0012(12) -0.0128(14) 0.0009(14)
N3 0.064(2) 0.0286(14) 0.0276(14) -0.0001(11) -0.0149(14) 0.0040(14)
C4 0.055(2) 0.0267(16) 0.0334(17) -0.0009(13) -0.0182(16) 0.0016(15)
C5 0.051(2) 0.0350(18) 0.0372(18) -0.0038(14) -0.0152(16) 0.0002(16)
C6 0.056(3) 0.047(2) 0.069(3) 0.001(2) -0.016(2) -0.001(2)
C7 0.060(3) 0.0299(18) 0.050(2) 0.0039(16) -0.0190(19) -0.0054(17)
C8 0.066(3) 0.0309(19) 0.067(3) -0.0001(18) -0.033(2) 0.0038(18)
C9 0.055(3) 0.041(2) 0.068(3) -0.005(2) -0.021(2) 0.0096(19)
C10 0.058(2) 0.0359(19) 0.049(2) -0.0015(16) -0.0156(19) -0.0017(17)
C11 0.064(3) 0.061(3) 0.070(3) 0.005(2) -0.015(3) -0.012(2)
C12 0.093(4) 0.039(2) 0.107(5) 0.011(3) -0.045(4) 0.011(3)
C13 0.103(4) 0.038(2) 0.0331(19) -0.0033(16) -0.027(2) 0.008(2)
C14 0.103(4) 0.038(2) 0.0338(19) 0.0007(16) -0.029(2) 0.011(2)
N15 0.063(2) 0.0282(14) 0.0296(14) 0.0013(11) -0.0182(14) 0.0032(13)
C16 0.054(2) 0.0293(16) 0.0288(16) 0.0026(13) -0.0168(15) 0.0056(15)
C17 0.046(2) 0.0316(17) 0.0289(16) 0.0016(13) -0.0078(14) 0.0065(14)
C18 0.054(2) 0.0286(16) 0.0344(17) 0.0030(13) -0.0111(16) 0.0024(15)
C19 0.060(3) 0.0332(18) 0.0385(19) 0.0030(15) -0.0101(17) 0.0169(17)
C20 0.047(2) 0.047(2) 0.052(2) 0.0070(18) -0.0130(19) 0.0162(18)
C21 0.055(2) 0.040(2) 0.051(2) 0.0103(17) -0.0268(19) 0.0024(17)
C22 0.065(3) 0.060(3) 0.094(4) 0.012(3) -0.045(3) -0.007(2)
C23 0.086(4) 0.040(2) 0.060(3) -0.004(2) -0.003(3) 0.024(2)
C24 0.047(2) 0.044(2) 0.068(3) -0.005(2) -0.008(2) 0.0050(18)
C25 0.0411(18) 0.0295(16) 0.0295(16) 0.0027(12) -0.0140(14) -0.0017(13)
N26 0.0504(18) 0.0333(15) 0.0280(14) 0.0042(11) -0.0109(13) -0.0058(13)
C27 0.048(2) 0.0354(18) 0.0338(17) 0.0030(14) -0.0103(15) -0.0120(15)
C28 0.063(3) 0.0347(19) 0.043(2) 0.0054(16) -0.0167(19) -0.0073(18)
C29 0.080(3) 0.034(2) 0.053(3) 0.0008(18) -0.017(2) -0.012(2)
C30 0.069(3) 0.054(3) 0.052(3) -0.003(2) -0.010(2) -0.030(2)
C31 0.044(2) 0.068(3) 0.059(3) -0.007(2) -0.011(2) -0.017(2)
C32 0.042(2) 0.052(2) 0.044(2) -0.0032(17) -0.0052(17) -0.0111(18)
C33 0.044(2) 0.067(3) 0.073(3) -0.013(3) -0.014(2) 0.003(2)
C34 0.103(5) 0.073(4) 0.088(4) -0.015(3) -0.021(4) -0.046(4)
C35 0.075(3) 0.048(3) 0.077(3) 0.004(2) -0.041(3) 0.007(2)
C36 0.072(3) 0.046(2) 0.0274(17) 0.0060(15) -0.0110(18) -0.011(2)
C37 0.069(3) 0.048(2) 0.0273(17) -0.0003(15) -0.0137(18) -0.011(2)
N38 0.0526(18) 0.0325(15) 0.0292(14) 0.0009(11) -0.0156(13) -0.0075(13)
C39 0.047(2) 0.0350(17) 0.0302(16) -0.0028(13) -0.0145(15) -0.0042(15)
C40 0.051(2) 0.045(2) 0.051(2) -0.0083(17) -0.0275(19) 0.0021(18)
C41 0.044(2) 0.060(3) 0.060(3) -0.008(2) -0.023(2) -0.0115(19)
C42 0.057(2) 0.049(2) 0.040(2) -0.0074(17) -0.0150(18) -0.0192(19)
C43 0.054(2) 0.0340(18) 0.0352(18) -0.0013(14) -0.0134(16) -0.0041(16)
C44 0.047(2) 0.0333(17) 0.0319(17) -0.0022(13) -0.0127(15) -0.0023(15)
C45 0.043(2) 0.047(2) 0.056(2) 0.0072(19) -0.0140(19) 0.0017(18)
C46 0.077(3) 0.068(3) 0.051(3) -0.004(2) -0.012(2) -0.038(3)
C47 0.069(3) 0.070(3) 0.102(5) 0.011(3) -0.046(3) 0.005(3)
F54 0.0607(17) 0.0616(17) 0.088(2) -0.0288(16) -0.0300(16) 0.0185(14)
C55 0.069(3) 0.045(2) 0.055(2) -0.0125(19) -0.029(2) 0.002(2)
F56 0.111(3) 0.084(2) 0.072(2) -0.0406(18) -0.049(2) 0.030(2)
F57 0.104(3) 0.0394(15) 0.102(3) 0.0062(16) -0.019(2) 0.0027(16)
C58 0.045(2) 0.0393(19) 0.0409(19) -0.0013(15) -0.0168(16) -0.0060(16)
C59 0.0351(17) 0.0340(17) 0.0369(17) 0.0005(14) -0.0148(14) -0.0047(14)
C60 0.0306(16) 0.0316(16) 0.0345(16) 0.0038(13) -0.0118(13) -0.0059(13)
C61 0.0339(17) 0.0375(18) 0.0387(18) 0.0067(14) -0.0157(14) -0.0048(14)
C62 0.0392(19) 0.051(2) 0.044(2) 0.0066(17) -0.0217(16) -0.0103(16)
C63 0.055(2) 0.048(2) 0.042(2) -0.0029(17) -0.0226(18) -0.0116(18)
C64 0.062(2) 0.081(2) 0.081(2) 0.015(2) -0.0528(19) -0.0166(18)
B68 0.0286(17) 0.0272(17) 0.0380(19) -0.0002(14) -0.0139(15) -0.0015(13)
C69 0.0245(15) 0.0364(17) 0.0338(16) 0.0005(13) -0.0090(13) -0.0011(12)
C70 0.0286(16) 0.0353(17) 0.0394(18) 0.0021(14) -0.0119(14) -0.0012(13)
C71 0.0298(17) 0.0429(19) 0.0377(18) 0.0056(15) -0.0075(14) 0.0018(14)
C72 0.0354(18) 0.055(2) 0.0359(18) 0.0052(16) -0.0132(15) 0.0053(16)
C73 0.0382(19) 0.056(2) 0.0373(19) -0.0034(16) -0.0167(16) 0.0001(17)
C74 0.0370(18) 0.0393(18) 0.0372(18) -0.0047(14) -0.0142(15) -0.0001(14)
C75 0.082(2) 0.093(3) 0.072(2) -0.004(2) -0.054(2) -0.019(2)
C79 0.041(2) 0.048(2) 0.052(2) 0.0157(18) -0.0159(18) -0.0028(17)
F80 0.0504(16) 0.0653(18) 0.083(2) 0.0161(16) -0.0056(14) -0.0148(13)
F81 0.069(2) 0.0591(18) 0.152(4) 0.041(2) -0.063(2) -0.0035(15)
F82 0.123(3) 0.0407(14) 0.0671(19) 0.0048(13) -0.0303(19) -0.0071(16)
C83 0.0303(16) 0.0313(16) 0.0366(17) -0.0016(13) -0.0130(13) -0.0048(13)
C84 0.0324(17) 0.0288(16) 0.0420(18) -0.0035(13) -0.0114(14) 0.0005(13)
C85 0.0331(17) 0.0340(17) 0.0447(19) -0.0054(14) -0.0110(15) -0.0035(14)
C86 0.039(2) 0.041(2) 0.058(2) 0.0087(18) -0.0124(18) -0.0099(16)
C87 0.046(2) 0.051(2) 0.102(3) 0.032(2) -0.035(2) -0.0103(18)
C88 0.0337(18) 0.040(2) 0.061(2) 0.0118(17) -0.0197(17) -0.0041(15)
C93 0.0349(19) 0.0371(19) 0.057(2) -0.0079(17) -0.0112(17) -0.0039(15)
F94 0.0435(14) 0.108(3) 0.074(2) -0.0133(18) -0.0285(14) 0.0006(15)
F95 0.0425(14) 0.0519(16) 0.130(3) -0.0348(18) -0.0209(16) 0.0114(12)
F96 0.0356(13) 0.075(2) 0.101(2) 0.0232(18) -0.0052(14) -0.0129(13)
C97 0.0303(16) 0.0309(16) 0.0384(17) 0.0024(13) -0.0129(14) -0.0002(13)
C98 0.0326(17) 0.0323(17) 0.0412(18) 0.0040(14) -0.0137(14) -0.0001(13)
C99 0.0298(17) 0.046(2) 0.045(2) 0.0055(16) -0.0117(15) 0.0022(15)
C100 0.0365(19) 0.049(2) 0.052(2) -0.0042(18) -0.0117(17) 0.0090(16)
C101 0.049(2) 0.041(2) 0.059(3) -0.0121(18) -0.015(2) 0.0025(17)
C102 0.0365(19) 0.040(2) 0.057(2) -0.0087(17) -0.0169(17) -0.0015(15)
C103 0.078(2) 0.056(2) 0.095(3) -0.0287(19) -0.015(2) -0.004(2)
C107 0.0338(16) 0.078(2) 0.073(2) 0.0041(18) -0.0222(16) -0.0055(16)
B480 0.042(4) 0.085(7) 0.141(10) 0.012(7) -0.027(5) 0.020(4)
N490 0.049(3) 0.057(4) 0.134(6) -0.017(4) -0.026(4) 0.010(3)
C500 0.060(3) 0.082(3) 0.099(4) -0.003(3) -0.034(3) 0.008(3)
C510 0.078(5) 0.115(9) 0.112(6) -0.016(7) -0.019(4) 0.009(6)
C520 0.061(5) 0.077(5) 0.135(9) -0.005(6) -0.017(5) -0.004(4)
C530 0.094(7) 0.143(11) 0.152(10) 0.058(9) -0.054(7) 0.008(8)
B481 0.059(8) 0.087(14) 0.059(11) 0.014(10) -0.025(9) -0.013(10)
N491 0.053(6) 0.063(8) 0.076(9) 0.009(7) -0.023(7) -0.005(5)
C501 0.060(3) 0.082(3) 0.099(4) -0.003(3) -0.034(3) 0.008(3)
C511 0.078(5) 0.115(9) 0.112(6) -0.016(7) -0.019(4) 0.009(6)
C521 0.076(12) 0.066(6) 0.139(16) 0.007(11) -0.049(12) 0.033(8)
C531 0.118(16) 0.113(16) 0.110(15) -0.024(14) -0.059(12) 0.024(15)
F650 0.071(4) 0.091(4) 0.087(5) 0.050(3) -0.047(3) -0.021(3)
F660 0.050(3) 0.093(4) 0.085(4) 0.014(3) -0.048(3) -0.017(3)
F670 0.075(4) 0.117(5) 0.117(5) -0.035(4) -0.067(4) -0.002(4)
F651 0.068(4) 0.086(3) 0.076(4) -0.005(3) -0.051(3) 0.011(3)
F661 0.076(3) 0.106(4) 0.118(4) 0.054(4) -0.072(3) -0.052(3)
F671 0.073(4) 0.099(4) 0.076(3) 0.007(3) -0.056(3) -0.008(3)
F760 0.079(4) 0.149(5) 0.057(3) -0.012(3) -0.036(3) -0.034(4)
F770 0.061(3) 0.094(4) 0.104(4) -0.013(3) -0.047(3) -0.018(3)
F780 0.114(4) 0.077(3) 0.110(4) 0.003(3) -0.086(3) -0.025(3)
F761 0.119(5) 0.094(5) 0.088(4) 0.005(4) -0.081(4) 0.000(4)
F771 0.091(4) 0.137(5) 0.087(4) -0.017(4) -0.027(4) -0.051(4)
F781 0.094(4) 0.091(4) 0.090(4) -0.022(3) -0.054(4) -0.021(3)
C890 0.0579(19) 0.068(2) 0.134(3) 0.049(2) -0.035(2) -0.0081(17)
F900 0.055(4) 0.057(4) 0.161(5) 0.041(4) -0.025(4) -0.007(3)
F910 0.062(3) 0.063(4) 0.144(6) 0.042(4) -0.039(4) 0.000(3)
F920 0.076(5) 0.108(5) 0.139(5) 0.055(4) -0.052(4) -0.004(4)
C891 0.0579(19) 0.068(2) 0.134(3) 0.049(2) -0.035(2) -0.0081(17)
F901 0.072(4) 0.052(3) 0.167(5) 0.032(3) -0.015(4) 0.003(3)
F911 0.063(3) 0.083(4) 0.148(5) 0.057(4) -0.045(4) 0.003(3)
F921 0.074(5) 0.096(4) 0.130(4) 0.068(4) -0.036(4) -0.004(4)
F1040 0.071(4) 0.067(5) 0.123(6) -0.045(4) -0.012(4) -0.017(4)
F1050 0.084(5) 0.047(4) 0.080(5) -0.016(4) -0.016(4) 0.014(4)
F1060 0.085(5) 0.057(4) 0.107(5) -0.019(4) 0.002(5) -0.019(4)
F1041 0.074(3) 0.066(3) 0.090(4) -0.026(3) -0.025(3) -0.019(3)
F1051 0.078(3) 0.062(4) 0.105(4) -0.043(3) -0.024(3) 0.026(2)
F1061 0.126(5) 0.056(3) 0.106(4) -0.023(3) -0.004(4) -0.029(3)
F1080 0.041(2) 0.076(3) 0.107(4) -0.011(3) -0.019(3) -0.018(2)
F1090 0.044(2) 0.089(4) 0.073(3) -0.018(3) 0.003(2) -0.015(3)
F1100 0.060(3) 0.126(4) 0.095(4) 0.041(3) -0.054(3) -0.029(3)
F1081 0.037(3) 0.109(5) 0.092(5) -0.023(4) -0.023(4) -0.011(4)
F1091 0.055(4) 0.084(5) 0.085(4) 0.038(4) -0.027(3) -0.025(4)
F1101 0.035(3) 0.081(4) 0.096(5) -0.004(4) -0.025(4) 0.007(3)

loop_
_atom_type_symbol
_atom_type_scat_dispersion_real
_atom_type_scat_dispersion_imag
_atom_type_scat_Cromer_Mann_a1
_atom_type_scat_Cromer_Mann_b1
_atom_type_scat_Cromer_Mann_a2
_atom_type_scat_Cromer_Mann_b2
_atom_type_scat_Cromer_Mann_a3
_atom_type_scat_Cromer_Mann_b3
_atom_type_scat_Cromer_Mann_a4
_atom_type_scat_Cromer_Mann_b4
_atom_type_scat_Cromer_Mann_c
_atom_type_scat_source
C 0.0033 0.0016 2.3100 20.8439 1.0200 10.2075 1.5886 0.5687 0.8650 51.6512 0.2156 'International Tables Vol C 4.2.6.8 and 6.1.1.4'
H 0.0000 0.0000 0.4930 10.5109 0.3229 26.1257 0.1402 3.1424 0.0408 57.7998 0.0030 'International Tables Vol C 4.2.6.8 and 6.1.1.4'
N 0.0061 0.0033 12.2126 0.0057 3.1322 9.8933 2.0125 28.9975 1.1663 0.5826 -11.5290 'International Tables Vol C 4.2.6.8 and 6.1.1.4'
Rh -1.1178 0.9187 19.2957 0.7515 14.3501 8.2176 4.7343 25.8749 1.2892 98.6062 5.3280 'International Tables Vol C 4.2.6.8 and 6.1.1.4'
F 0.0171 0.0103 3.5392 10.2825 2.6412 4.2944 1.5170 0.2615 1.0243 26.1476 0.2776 'International Tables Vol C 4.2.6.8 and 6.1.1.4'
B 0.0013 0.0007 2.0545 23.2185 1.3326 1.0210 1.0979 60.3498 0.7068 0.1403 -0.1932 'International Tables Vol C 4.2.6.8 and 6.1.1.4'

loop_
_geom_angle_atom_site_label_1
_geom_angle_atom_site_label_2
_geom_angle_atom_site_label_3
_geom_angle
_geom_angle_publ_flag
C2 Rh1 C25 168.05(15) yes
C2 Rh1 H11 86.1 no
C25 Rh1 H11 83.5 no
C2 Rh1 H12 85.7 no
C25 Rh1 H12 85.2 no
H11 Rh1 H12 70.4 no
C2 Rh1 H4801 114.3 no
C25 Rh1 H4801 77.3 no
H11 Rh1 H4801 133.8 no
H12 Rh1 H4801 146.8 no
C2 Rh1 H4802 91.5 no
C25 Rh1 H4802 98.8 no
H11 Rh1 H4802 177.5 no
H12 Rh1 H4802 108.8 no
H4801 Rh1 H4802 48.1 no
C2 Rh1 C25 168.05(15) yes
C2 Rh1 H11 86.1 no
C25 Rh1 H11 83.5 no
C2 Rh1 H12 85.7 no
C25 Rh1 H12 85.2 no
H11 Rh1 H12 70.4 no
C2 Rh1 H4811 96.8 no
C25 Rh1 H4811 95.1 no
H11 Rh1 H4811 150.4 no
H12 Rh1 H4811 139.2 no
C2 Rh1 H4812 91.5 no
C25 Rh1 H4812 96.2 no
H11 Rh1 H4812 100.0 no
H12 Rh1 H4812 170.1 no
H4811 Rh1 H4812 50.5 no
Rh1 C2 N3 129.9(2) yes
Rh1 C2 N15 126.8(3) yes
N3 C2 N15 103.0(3) yes
C2 N3 C4 123.4(3) yes
C2 N3 C13 111.9(3) yes
C4 N3 C13 124.7(3) yes
N3 C4 C5 119.1(4) yes
N3 C4 C10 118.0(4) yes
C5 C4 C10 122.9(3) yes
C4 C5 C6 122.7(4) yes
C4 C5 C7 117.2(4) yes
C6 C5 C7 120.1(4) yes
C5 C6 H61 110.3 no
C5 C6 H62 109.1 no
H61 C6 H62 108.9 no
C5 C6 H63 110.2 no
H61 C6 H63 109.3 no
H62 C6 H63 109.0 no
C5 C7 C8 121.9(4) yes
C5 C7 H71 118.9 no
C8 C7 H71 119.2 no
C7 C8 C9 118.8(4) yes
C7 C8 C12 120.0(5) yes
C9 C8 C12 121.2(5) yes
C8 C9 C10 121.8(4) yes
C8 C9 H91 120.2 no
C10 C9 H91 118.0 no
C9 C10 C4 117.1(4) yes
C9 C10 C11 120.1(5) yes
C4 C10 C11 122.8(4) yes
C10 C11 H111 109.6 no
C10 C11 H112 108.6 no
H111 C11 H112 109.3 no
C10 C11 H113 109.5 no
H111 C11 H113 109.2 no
H112 C11 H113 110.6 no
C8 C12 H121 110.4 no
C8 C12 H122 109.8 no
H121 C12 H122 108.2 no
C8 C12 H123 110.7 no
H121 C12 H123 108.7 no
H122 C12 H123 108.9 no
N3 C13 C14 106.6(4) yes
N3 C13 H131 126.1 no
C14 C13 H131 127.3 no
C13 C14 N15 106.8(4) yes
C13 C14 H141 127.3 no
N15 C14 H141 125.9 no
C14 N15 C2 111.7(3) yes
C14 N15 C16 122.4(3) yes
C2 N15 C16 125.7(3) yes
N15 C16 C17 118.6(3) yes
N15 C16 C21 118.5(4) yes
C17 C16 C21 122.9(4) yes
C16 C17 C18 117.0(4) yes
C16 C17 C24 122.6(3) yes
C18 C17 C24 120.4(4) yes
C17 C18 C19 121.8(4) yes
C17 C18 H181 119.8 no
C19 C18 H181 118.4 no
C18 C19 C20 118.7(4) yes
C18 C19 C23 120.1(5) yes
C20 C19 C23 121.2(4) yes
C19 C20 C21 122.0(4) yes
C19 C20 H201 120.2 no
C21 C20 H201 117.8 no
C16 C21 C20 117.6(4) yes
C16 C21 C22 121.3(4) yes
C20 C21 C22 121.0(4) yes
C21 C22 H223 111.5 no
C21 C22 H222 109.5 no
H223 C22 H222 109.5 no
C21 C22 H221 108.9 no
H223 C22 H221 108.9 no
H222 C22 H221 108.4 no
C19 C23 H231 109.9 no
C19 C23 H232 109.8 no
H231 C23 H232 108.9 no
C19 C23 H233 110.4 no
H231 C23 H233 109.3 no
H232 C23 H233 108.5 no
C17 C24 H243 110.2 no
C17 C24 H242 110.6 no
H243 C24 H242 107.8 no
C17 C24 H241 111.9 no
H243 C24 H241 108.3 no
H242 C24 H241 107.9 no
Rh1 C25 N26 127.4(3) yes
Rh1 C25 N38 128.7(3) yes
N26 C25 N38 103.6(3) yes
C25 N26 C27 125.5(3) yes
C25 N26 C36 111.6(3) yes
C27 N26 C36 122.7(3) yes
N26 C27 C28 119.4(4) yes
N26 C27 C32 117.5(4) yes
C28 C27 C32 123.0(4) yes
C27 C28 C29 116.5(4) yes
C27 C28 C35 122.6(4) yes
C29 C28 C35 120.9(4) yes
C28 C29 C30 122.7(5) yes
C28 C29 H291 117.9 no
C30 C29 H291 119.5 no
C29 C30 C31 118.8(4) yes
C29 C30 C34 120.1(6) yes
C31 C30 C34 121.2(6) yes
C30 C31 C32 121.7(5) yes
C30 C31 H311 120.2 no
C32 C31 H311 118.1 no
C31 C32 C27 117.3(4) yes
C31 C32 C33 121.0(4) yes
C27 C32 C33 121.7(4) yes
C32 C33 H331 111.8 no
C32 C33 H332 110.3 no
H331 C33 H332 108.3 no
C32 C33 H333 109.7 no
H331 C33 H333 107.8 no
H332 C33 H333 108.9 no
C30 C34 H341 108.5 no
C30 C34 H342 109.1 no
H341 C34 H342 109.6 no
C30 C34 H343 110.6 no
H341 C34 H343 110.0 no
H342 C34 H343 109.1 no
C28 C35 H351 112.1 no
C28 C35 H352 109.1 no
H351 C35 H352 108.1 no
C28 C35 H353 110.2 no
H351 C35 H353 109.6 no
H352 C35 H353 107.6 no
N26 C36 C37 106.6(3) yes
N26 C36 H361 125.5 no
C37 C36 H361 127.8 no
C36 C37 N38 106.9(3) yes
C36 C37 H371 127.9 no
N38 C37 H371 125.2 no
C37 N38 C25 111.3(3) yes
C37 N38 C39 125.2(3) yes
C25 N38 C39 123.4(3) yes
N38 C39 C40 119.8(4) yes
N38 C39 C44 118.2(3) yes
C40 C39 C44 122.1(4) yes
C39 C40 C41 117.9(4) yes
C39 C40 C47 120.7(4) yes
C41 C40 C47 121.4(4) yes
C40 C41 C42 122.2(4) yes
C40 C41 H411 118.0 no
C42 C41 H411 119.8 no
C41 C42 C43 117.9(4) yes
C41 C42 C46 121.3(5) yes
C43 C42 C46 120.8(5) yes
C42 C43 C44 122.1(4) yes
C42 C43 H431 119.2 no
C44 C43 H431 118.7 no
C39 C44 C43 116.9(4) yes
C39 C44 C45 122.0(3) yes
C43 C44 C45 121.1(4) yes
C44 C45 H451 111.5 no
C44 C45 H452 110.1 no
H451 C45 H452 106.2 no
C44 C45 H453 112.5 no
H451 C45 H453 107.8 no
H452 C45 H453 108.5 no
C42 C46 H461 111.2 no
C42 C46 H462 110.1 no
H461 C46 H462 109.2 no
C42 C46 H463 110.2 no
H461 C46 H463 109.1 no
H462 C46 H463 107.0 no
C40 C47 H473 108.8 no
C40 C47 H472 110.2 no
H473 C47 H472 109.3 no
C40 C47 H471 109.4 no
H473 C47 H471 109.4 no
H472 C47 H471 109.8 no
F54 C55 F56 105.1(4) yes
F54 C55 F57 105.9(4) yes
F56 C55 F57 106.3(4) yes
F54 C55 C58 113.0(4) yes
F56 C55 C58 113.4(4) yes
F57 C55 C58 112.5(4) yes
C55 C58 C59 119.8(4) yes
C55 C58 C63 119.8(4) yes
C59 C58 C63 120.3(4) yes
C58 C59 C60 122.9(3) yes
C58 C59 H591 118.3 no
C60 C59 H591 118.8 no
C59 C60 C61 115.2(3) yes
C59 C60 B68 121.3(3) yes
C61 C60 B68 123.5(3) yes
C60 C61 C62 122.0(4) yes
C60 C61 H611 118.9 no
C62 C61 H611 119.1 no
C61 C62 C63 121.4(4) yes
C61 C62 C64 118.8(4) yes
C63 C62 C64 119.8(4) yes
C58 C63 C62 118.1(4) yes
C58 C63 H631 119.6 no
C62 C63 H631 122.2 no
C62 C64 F650 115.7(4) yes
C62 C64 F660 108.1(3) yes
F650 C64 F660 104.80(6) yes
C62 C64 F670 117.3(4) yes
F650 C64 F670 104.91(6) yes
F660 C64 F670 104.82(6) yes
C62 C64 F651 115.4(4) yes
C62 C64 F661 116.1(3) yes
F651 C64 F661 104.91(6) yes
C62 C64 F671 109.7(3) yes
F651 C64 F671 104.79(6) yes
F661 C64 F671 104.88(6) yes
C60 B68 C69 112.2(3) yes
C60 B68 C83 105.3(3) yes
C69 B68 C83 111.6(3) yes
C60 B68 C97 112.6(3) yes
C69 B68 C97 104.9(3) yes
C83 B68 C97 110.5(3) yes
B68 C69 C70 123.5(3) yes
B68 C69 C74 121.3(3) yes
C70 C69 C74 115.0(3) yes
C69 C70 C71 123.0(3) yes
C69 C70 H701 119.1 no
C71 C70 H701 117.9 no
C70 C71 C72 120.4(4) yes
C70 C71 C79 119.7(4) yes
C72 C71 C79 119.9(4) yes
C71 C72 C73 118.4(3) yes
C71 C72 H721 121.3 no
C73 C72 H721 120.3 no
C72 C73 C74 120.5(4) yes
C72 C73 C75 118.9(4) yes
C74 C73 C75 120.5(4) yes
C69 C74 C73 122.6(4) yes
C69 C74 H741 118.6 no
C73 C74 H741 118.8 no
C73 C75 F760 116.3(4) yes
C73 C75 F770 110.3(3) yes
F760 C75 F770 103.39(6) yes
C73 C75 F780 118.2(4) yes
F760 C75 F780 103.53(6) yes
F770 C75 F780 103.37(6) yes
C73 C75 F761 117.4(4) yes
C73 C75 F771 120.1(4) yes
F761 C75 F771 103.55(6) yes
C73 C75 F781 107.0(4) yes
F761 C75 F781 103.45(6) yes
F771 C75 F781 103.47(6) yes
C71 C79 F80 112.8(4) yes
C71 C79 F81 113.6(4) yes
F80 C79 F81 106.6(4) yes
C71 C79 F82 112.8(3) yes
F80 C79 F82 104.0(4) yes
F81 C79 F82 106.4(4) yes
B68 C83 C84 123.8(3) yes
B68 C83 C88 120.7(3) yes
C84 C83 C88 115.4(3) yes
C83 C84 C85 122.5(3) yes
C83 C84 H841 119.1 no
C85 C84 H841 118.4 no
C84 C85 C86 120.6(3) yes
C84 C85 C93 119.0(3) yes
C86 C85 C93 120.3(3) yes
C85 C86 C87 118.0(4) yes
C85 C86 H861 121.0 no
C87 C86 H861 120.9 no
C86 C87 C88 121.1(3) yes
C86 C87 C890 118.6(3) yes
C88 C87 C890 120.0(3) yes
C86 C87 C88 121.1(3) yes
C86 C87 C891 116.9(3) yes
C88 C87 C891 122.0(3) yes
C83 C88 C87 122.4(3) yes
C83 C88 H881 118.4 no
C87 C88 H881 119.2 no
C85 C93 F94 111.9(3) yes
C85 C93 F95 112.7(3) yes
F94 C93 F95 104.9(4) yes
C85 C93 F96 113.9(4) yes
F94 C93 F96 105.5(4) yes
F95 C93 F96 107.3(4) yes
B68 C97 C98 122.9(3) yes
B68 C97 C102 121.5(3) yes
C98 C97 C102 115.5(3) yes
C97 C98 C99 122.1(4) yes
C97 C98 H981 118.4 no
C99 C98 H981 119.5 no
C98 C99 C100 120.9(4) yes
C98 C99 C107 120.1(4) yes
C100 C99 C107 118.9(3) yes
C99 C100 C101 118.4(4) yes
C99 C100 H1001 121.1 no
C101 C100 H1001 120.5 no
C100 C101 C102 120.3(4) yes
C100 C101 C103 121.1(4) yes
C102 C101 C103 118.6(4) yes
C101 C102 C97 122.7(4) yes
C101 C102 H1021 116.9 no
C97 C102 H1021 120.4 no
C101 C103 F1040 122.1(6) yes
C101 C103 F1050 110.8(6) yes
F1040 C103 F1050 105.68(6) yes
C101 C103 F1060 105.8(6) yes
F1040 C103 F1060 105.67(6) yes
F1050 C103 F1060 105.64(6) yes
C101 C103 F1041 109.9(4) yes
C101 C103 F1051 115.4(4) yes
F1041 C103 F1051 105.66(6) yes
C101 C103 F1061 113.8(4) yes
F1041 C103 F1061 105.60(6) yes
F1051 C103 F1061 105.69(6) yes
C99 C107 F1080 112.7(3) yes
C99 C107 F1090 113.0(3) yes
F1080 C107 F1090 105.39(6) yes
C99 C107 F1100 113.9(3) yes
F1080 C107 F1100 105.48(6) yes
F1090 C107 F1100 105.51(6) yes
C99 C107 F1081 115.4(4) yes
C99 C107 F1091 116.4(5) yes
F1081 C107 F1091 105.51(6) yes
C99 C107 F1101 107.7(4) yes
F1081 C107 F1101 105.46(6) yes
F1091 C107 F1101 105.45(6) yes
N490 B480 H4801 118.0 no
N490 B480 H4802 122.0 no
H4801 B480 H4802 120.0 no
B480 N490 C500 140.38(6) yes
B480 N490 H4901 109.0 no
C500 N490 H4901 110.6 no
N490 C500 C510 109.59(5) yes
N490 C500 C520 109.57(5) yes
C510 C500 C520 109.36(5) yes
N490 C500 C530 109.56(5) yes
C510 C500 C530 109.37(5) yes
C520 C500 C530 109.38(5) yes
C500 C510 H5103 106.0 no
C500 C510 H5102 109.5 no
H5103 C510 H5102 109.3 no
C500 C510 H5101 111.7 no
H5103 C510 H5101 111.1 no
H5102 C510 H5101 109.2 no
C500 C520 H5201 106.9 no
C500 C520 H5202 110.0 no
H5201 C520 H5202 110.2 no
C500 C520 H5203 109.7 no
H5201 C520 H5203 110.1 no
H5202 C520 H5203 109.9 no
C500 C530 H5301 105.7 no
C500 C530 H5302 109.1 no
H5301 C530 H5302 109.3 no
C500 C530 H5303 110.4 no
H5301 C530 H5303 111.9 no
H5302 C530 H5303 110.4 no
N491 B481 H4811 117.8 no
N491 B481 H4812 122.2 no
H4811 B481 H4812 120.0 no
B481 N491 C501 140.37(6) yes
B481 N491 H4911 108.8 no
C501 N491 H4911 110.8 no
N491 C501 C511 109.58(5) yes
N491 C501 C521 109.57(5) yes
C511 C501 C521 109.37(5) yes
N491 C501 C531 109.57(5) yes
C511 C501 C531 109.37(5) yes
C521 C501 C531 109.38(5) yes
C501 C511 H5113 105.8 no
C501 C511 H5112 112.2 no
H5113 C511 H5112 109.5 no
C501 C511 H5111 109.7 no
H5113 C511 H5111 110.0 no
H5112 C511 H5111 109.6 no
C501 C521 H5211 104.7 no
C501 C521 H5212 109.9 no
H5211 C521 H5212 110.5 no
C501 C521 H5213 111.4 no
H5211 C521 H5213 109.9 no
H5212 C521 H5213 110.3 no
C501 C531 H5311 105.6 no
C501 C531 H5312 110.9 no
H5311 C531 H5312 108.9 no
C501 C531 H5313 112.0 no
H5311 C531 H5313 110.0 no
H5312 C531 H5313 109.4 no
C87 C890 F900 112.21(5) yes
C87 C890 F910 112.22(5) yes
F900 C890 F910 106.60(6) yes
C87 C890 F920 112.20(5) yes
F900 C890 F920 106.59(6) yes
F910 C890 F920 106.60(6) yes
C87 C891 F901 112.20(5) yes
C87 C891 F911 112.22(5) yes
F901 C891 F911 106.59(6) yes
C87 C891 F921 112.21(5) yes
F901 C891 F921 106.61(6) yes
F911 C891 F921 106.60(6) yes
Rh1 H4801 B480 86.5 no
Rh1 H4802 B480 96.4 no
Rh1 H4811 B481 98.3 no
Rh1 H4812 B481 90.9 no

loop_
_geom_bond_atom_site_label_1
_geom_bond_atom_site_label_2
_geom_bond_distance
_geom_bond_publ_flag
Rh1 C2 2.045(3) yes
Rh1 C25 2.043(3) yes
Rh1 H11 1.555 no
Rh1 H12 1.288 no
Rh1 H4801 2.094 no
Rh1 H4802 1.931 no
Rh1 C2 2.045(3) yes
Rh1 C25 2.043(3) yes
Rh1 H11 1.555 no
Rh1 H12 1.288 no
Rh1 H4811 1.866 no
Rh1 H4812 1.982 no
C2 N3 1.361(5) yes
C2 N15 1.367(4) yes
N3 C4 1.448(4) yes
N3 C13 1.384(5) yes
C4 C5 1.388(6) yes
C4 C10 1.399(6) yes
C5 C6 1.495(6) yes
C5 C7 1.399(5) yes
C6 H61 0.967 no
C6 H62 0.960 no
C6 H63 0.967 no
C7 C8 1.391(7) yes
C7 H71 0.927 no
C8 C9 1.381(7) yes
C8 C12 1.527(6) yes
C9 C10 1.405(6) yes
C9 H91 0.918 no
C10 C11 1.499(7) yes
C11 H111 0.943 no
C11 H112 0.953 no
C11 H113 0.960 no
C12 H121 0.958 no
C12 H122 0.950 no
C12 H123 0.950 no
C13 C14 1.341(6) yes
C13 H131 0.924 no
C14 N15 1.381(5) yes
C14 H141 0.928 no
N15 C16 1.439(5) yes
C16 C17 1.389(6) yes
C16 C21 1.394(6) yes
C17 C18 1.406(5) yes
C17 C24 1.495(6) yes
C18 C19 1.387(6) yes
C18 H181 0.927 no
C19 C20 1.382(7) yes
C19 C23 1.516(6) yes
C20 C21 1.388(6) yes
C20 H201 0.942 no
C21 C22 1.508(7) yes
C22 H223 0.955 no
C22 H222 0.950 no
C22 H221 0.965 no
C23 H231 0.948 no
C23 H232 0.956 no
C23 H233 0.946 no
C24 H243 0.958 no
C24 H242 0.961 no
C24 H241 0.951 no
C25 N26 1.359(5) yes
C25 N38 1.364(5) yes
N26 C27 1.448(5) yes
N26 C36 1.388(5) yes
C27 C28 1.395(6) yes
C27 C32 1.389(6) yes
C28 C29 1.395(6) yes
C28 C35 1.499(7) yes
C29 C30 1.385(8) yes
C29 H291 0.925 no
C30 C31 1.370(8) yes
C30 C34 1.515(7) yes
C31 C32 1.410(6) yes
C31 H311 0.934 no
C32 C33 1.506(7) yes
C33 H331 0.970 no
C33 H332 0.974 no
C33 H333 0.965 no
C34 H341 0.952 no
C34 H342 0.955 no
C34 H343 0.956 no
C35 H351 0.949 no
C35 H352 0.948 no
C35 H353 0.955 no
C36 C37 1.338(6) yes
C36 H361 0.936 no
C37 N38 1.387(5) yes
C37 H371 0.927 no
N38 C39 1.438(5) yes
C39 C40 1.380(6) yes
C39 C44 1.403(5) yes
C40 C41 1.384(6) yes
C40 C47 1.512(7) yes
C41 C42 1.386(7) yes
C41 H411 0.942 no
C42 C43 1.384(6) yes
C42 C46 1.505(6) yes
C43 C44 1.397(5) yes
C43 H431 0.925 no
C44 C45 1.496(6) yes
C45 H451 0.964 no
C45 H452 0.961 no
C45 H453 0.952 no
C46 H461 0.958 no
C46 H462 0.958 no
C46 H463 0.966 no
C47 H473 0.949 no
C47 H472 0.962 no
C47 H471 0.957 no
F54 C55 1.343(6) yes
C55 F56 1.334(5) yes
C55 F57 1.328(6) yes
C55 C58 1.494(6) yes
C58 C59 1.389(5) yes
C58 C63 1.389(6) yes
C59 C60 1.405(5) yes
C59 H591 0.936 no
C60 C61 1.403(5) yes
C60 B68 1.641(5) yes
C61 C62 1.392(6) yes
C61 H611 0.938 no
C62 C63 1.379(6) yes
C62 C64 1.500(4) yes
C63 H631 0.937 no
C64 F650 1.299(5) yes
C64 F660 1.358(5) yes
C64 F670 1.315(5) yes
C64 F651 1.325(5) yes
C64 F661 1.303(5) yes
C64 F671 1.362(5) yes
B68 C69 1.645(5) yes
B68 C83 1.646(5) yes
B68 C97 1.649(5) yes
C69 C70 1.395(5) yes
C69 C74 1.399(5) yes
C70 C71 1.398(5) yes
C70 H701 0.923 no
C71 C72 1.376(6) yes
C71 C79 1.493(6) yes
C72 C73 1.389(6) yes
C72 H721 0.929 no
C73 C74 1.397(5) yes
C73 C75 1.460(4) yes
C74 H741 0.920 no
C75 F760 1.320(5) yes
C75 F770 1.367(5) yes
C75 F780 1.321(5) yes
C75 F761 1.303(5) yes
C75 F771 1.291(5) yes
C75 F781 1.367(5) yes
C79 F80 1.330(5) yes
C79 F81 1.325(5) yes
C79 F82 1.347(6) yes
C83 C84 1.399(5) yes
C83 C88 1.401(5) yes
C84 C85 1.398(5) yes
C84 H841 0.935 no
C85 C86 1.374(6) yes
C85 C93 1.490(5) yes
C86 C87 1.393(6) yes
C86 H861 0.928 no
C87 C88 1.380(5) yes
C87 C890 1.511(5) yes
C87 C88 1.380(5) yes
C87 C891 1.501(5) yes
C88 H881 0.926 no
C93 F94 1.331(5) yes
C93 F95 1.329(5) yes
C93 F96 1.319(5) yes
C97 C98 1.404(5) yes
C97 C102 1.393(5) yes
C98 C99 1.395(5) yes
C98 H981 0.922 no
C99 C100 1.376(6) yes
C99 C107 1.495(4) yes
C100 C101 1.387(6) yes
C100 H1001 0.926 no
C101 C102 1.394(6) yes
C101 C103 1.480(5) yes
C102 H1021 0.936 no
C103 F1040 1.327(6) yes
C103 F1050 1.349(6) yes
C103 F1060 1.349(6) yes
C103 F1041 1.364(5) yes
C103 F1051 1.343(5) yes
C103 F1061 1.338(5) yes
C107 F1080 1.340(5) yes
C107 F1090 1.321(4) yes
C107 F1100 1.310(4) yes
C107 F1081 1.312(5) yes
C107 F1091 1.296(5) yes
C107 F1101 1.340(5) yes
B480 N490 1.368(5) yes
B480 H4801 0.950 no
B480 H4802 0.950 no
N490 C500 1.442(5) yes
N490 H4901 0.950 no
C500 C510 1.523(5) yes
C500 C520 1.517(5) yes
C500 C530 1.516(5) yes
C510 H5103 0.980 no
C510 H5102 0.966 no
C510 H5101 0.975 no
C520 H5201 0.977 no
C520 H5202 0.963 no
C520 H5203 0.959 no
C530 H5301 0.982 no
C530 H5302 0.967 no
C530 H5303 0.977 no
B481 N491 1.370(6) yes
B481 H4811 0.950 no
B481 H4812 0.950 no
N491 C501 1.439(6) yes
N491 H4911 0.950 no
C501 C511 1.519(6) yes
C501 C521 1.521(6) yes
C501 C531 1.520(6) yes
C511 H5113 0.969 no
C511 H5112 0.965 no
C511 H5111 0.967 no
C521 H5211 0.976 no
C521 H5212 0.969 no
C521 H5213 0.968 no
C531 H5311 0.968 no
C531 H5312 0.965 no
C531 H5313 0.964 no
C890 F900 1.331(5) yes
C890 F910 1.341(5) yes
C890 F920 1.328(5) yes
C891 F901 1.329(5) yes
C891 F911 1.331(5) yes
C891 F921 1.341(5) yes
